data_4122896
loop_
_publ_author_name
'Browning, Charles'
'Hudson, Joshua M.'
'Reinheimer, Eric W.'
'Kuo, Fang-Ling'
'McDougald, Jr, Roy N'
'Raba\^a, Hassan'
'Pan, Hongjun'
'Bacsa, John'
'Wang, Xiaoping'
'Dunbar, Kim R.'
'Shepherd, Nigel D.'
'Omary, Mohammad A.'

_publ_section_title
;
 Synthesis, Spectroscopic Properties, and Photoconductivity of Black
 Absorbers Consisting of Pt(Bipyridine)(Dithiolate) Charge Transfer
 Complexes in the Presence and Absence of Nitrofluorenone Acceptors.
;
_journal_name_full 'Journal of the American Chemical Society'
_journal_page_first 141107065104007
_journal_paper_doi 10.1021/ja506583k
_journal_year 2014
_chemical_absolute_configuration ad
_chemical_formula_moiety 'C25 H30 N2 Pt S2, C6 H6, C13 H5 N3 O7'
_chemical_formula_sum 'C44 H41 N5 O7 Pt S2'
_chemical_formula_weight 1011.03
_chemical_name_systematic
;
 ?
;
_space_group_crystal_system orthorhombic
_space_group_IT_number 43
_space_group_name_Hall 'F 2 -2d'
_space_group_name_H-M_alt 'F d d 2'
_symmetry_space_group_name_Hall 'F 2 -2d'
_symmetry_space_group_name_H-M 'F d d 2'
_atom_sites_solution_hydrogens geom
_atom_sites_solution_primary direct
_audit_creation_date 2014-06-27
_audit_creation_method
;
Olex2 1.2-beta
(compiled 2014.06.27 svn.r2953 for OlexSys, GUI svn.r4855)
;
_cell_angle_alpha 90
_cell_angle_beta 90
_cell_angle_gamma 90
_cell_formula_units_Z 16
_cell_length_a 52.430(6)
_cell_length_b 48.844(6)
_cell_length_c 6.7985(8)
_cell_measurement_reflns_used 4917
_cell_measurement_temperature 100(2)
_cell_measurement_theta_max 52.230
_cell_measurement_theta_min 2.473
_cell_volume 17410(4)
_computing_cell_refinement 'SAINT v6.28A (Bruker, 2002)'
_computing_data_collection 'APEX2 v2011.2-4 (Bruker, 2011)'
_computing_data_reduction 'SAINT v6.28A (Bruker, 2002)'
_computing_molecular_graphics 'Olex2 (Dolomanov et al., 2009)'
_computing_publication_material 'Olex2 (Dolomanov et al., 2009)'
_computing_structure_refinement 'SHELXL-97 (Sheldrick, 2008)'
_computing_structure_solution 'SHELXS-97 (Sheldrick, 2008)'
_diffrn_ambient_temperature 100(2)
_diffrn_detector 'MWPC area detector'
_diffrn_detector_area_resol_mean 512
_diffrn_measured_fraction_theta_full 0.794
_diffrn_measured_fraction_theta_max 0.975
_diffrn_measurement_device_type 'Bruker HiStar-GADDS with a D8 goniometer'
_diffrn_measurement_method '\w scans with a narrow frame width'
_diffrn_radiation_monochromator graphite
_diffrn_radiation_type CuK\a
_diffrn_radiation_wavelength 1.54108
_diffrn_reflns_av_R_equivalents 0.0806
_diffrn_reflns_av_unetI/netI 0.0796
_diffrn_reflns_Laue_measured_fraction_full 0.794
_diffrn_reflns_Laue_measured_fraction_max 0.975
_diffrn_reflns_limit_h_max 58
_diffrn_reflns_limit_h_min -54
_diffrn_reflns_limit_k_max 54
_diffrn_reflns_limit_k_min -54
_diffrn_reflns_limit_l_max 6
_diffrn_reflns_limit_l_min -7
_diffrn_reflns_number 25034
_diffrn_reflns_point_group_measured_fraction_full 0.735
_diffrn_reflns_point_group_measured_fraction_max 0.907
_diffrn_reflns_theta_full 67.615
_diffrn_reflns_theta_max 59.456
_diffrn_reflns_theta_min 3.370
_diffrn_source 'sealed tube'
_exptl_absorpt_coefficient_mu 7.381
_exptl_absorpt_correction_T_max 0.7516
_exptl_absorpt_correction_T_min 0.4655
_exptl_absorpt_correction_type numerical
_exptl_absorpt_process_details
'SADABS-2012/1 (Bruker,2012) was used for absorption correction. wR2(int) was 0.1130 before and 0.0743 after correction. The Ratio of minimum to maximum transmission is 0.6193. The \l/2 correction factor is Not present.'
_exptl_crystal_colour blue
_exptl_crystal_colour_primary blue
_exptl_crystal_density_diffrn 1.543
_exptl_crystal_description needle
_exptl_crystal_F_000 8096
_exptl_crystal_recrystallization_method 'The material was recrystallised from --- by slow evaporation'
_exptl_crystal_size_max 0.12
_exptl_crystal_size_mid 0.08
_exptl_crystal_size_min 0.03
_refine_diff_density_max 1.813
_refine_diff_density_min -1.032
_refine_diff_density_rms 0.164
_refine_ls_abs_structure_details
;
 Flack x determined using 1622 quotients [(I+)-(I-)]/[(I+)+(I-)]
 (Parsons and Flack (2004), Acta Cryst. A60, s61).
;
_refine_ls_abs_structure_Flack 0.020(8)
_refine_ls_extinction_method none
_refine_ls_goodness_of_fit_ref 1.017
_refine_ls_hydrogen_treatment constr
_refine_ls_matrix_type full
_refine_ls_number_parameters 539
_refine_ls_number_reflns 5787
_refine_ls_number_restraints 451
_refine_ls_restrained_S_all 0.988
_refine_ls_R_factor_all 0.0701
_refine_ls_R_factor_gt 0.0556
_refine_ls_shift/su_max 0.000
_refine_ls_shift/su_mean 0.000
_refine_ls_structure_factor_coef Fsqd
_refine_ls_weighting_details 'w=1/[\s^2^(Fo^2^)+(0.0910P)^2^] where P=(Fo^2^+2Fc^2^)/3'
_refine_ls_weighting_scheme calc
_refine_ls_wR_factor_gt 0.1371
_refine_ls_wR_factor_ref 0.1438
_reflns_Friedel_coverage 0.695
_reflns_Friedel_fraction_full 0.664
_reflns_Friedel_fraction_max 0.825
_reflns_number_gt 4708
_reflns_number_total 5787
_reflns_threshold_expression 'I > 2\s(I)'
_cod_data_source_file ja506583k_si_001.cif
_cod_data_source_block compound2
_cod_database_code 4122896
_shelxl_version_number 2013-4
_shelx_space_group_comment
;
The symmetry employed for this shelxl refinement is uniquely defined
by the following loop, which should always be used as a source of
symmetry information in preference to the above space-group names.
They are only intended as comments.
;
_olex2_refinement_description
;
1. Fixed Uiso
 At 1.2 times of:
  All C(H) groups
 At 1.5 times of:
  All C(H,H,H) groups
2. Uiso/Uaniso restraints and constraints
Uanis(N2) \\sim Ueq: with sigma of 0.01 and sigma for terminal atoms of 0.01
Uanis(C19) \\sim Ueq, Uanis(C24) \\sim Ueq, Uanis(C23) \\sim Ueq, Uanis(C22)
\\sim Ueq, Uanis(C21) \\sim Ueq, Uanis(C20) \\sim Ueq: with sigma of 0.02 and
sigma for terminal atoms of 0.02
Uanis(C30) \\sim Ueq: with sigma of 0.01 and sigma for terminal atoms of 0.01
Uanis(C37) \\sim Ueq: with sigma of 0.005 and sigma for terminal atoms of 0.005
Uanis(C33) \\sim Ueq: with sigma of 0.005 and sigma for terminal atoms of 0.01
3. Rigid body (RIGU) restrains
 Pt1, N2
 with sigma for 1-2 distances of 0.002 and sigma for 1-3 distances of 0.002
 N2, C10, C9, C8, C7, C6
 with sigma for 1-2 distances of 0.001 and sigma for 1-3 distances of 0.001
 N1, C5, C4, C3, C2, C1, Pt1
 with sigma for 1-2 distances of 0.002 and sigma for 1-3 distances of 0.002
 C11, C3, C13, C12, C14
 with sigma for 1-2 distances of 0.002 and sigma for 1-3 distances of 0.002
 C17, C16, C15, C18
 with sigma for 1-2 distances of 0.002 and sigma for 1-3 distances of 0.002
 S2, Pt1, S1, C19, C24, C23, C22, C21, C20, C25
 with sigma for 1-2 distances of 0.002 and sigma for 1-3 distances of 0.002
 C3S, C2S, C1S, C6S, C5S, C4S
 with sigma for 1-2 distances of 0.002 and sigma for 1-3 distances of 0.002
 C28, N3, O2, O3
 with sigma for 1-2 distances of 0.002 and sigma for 1-3 distances of 0.002
 C27, C28, C29, C30, C31, C26
 with sigma for 1-2 distances of 0.002 and sigma for 1-3 distances of 0.002
 C26, C38, C37, O1
 with sigma for 1-2 distances of 0.002 and sigma for 1-3 distances of 0.002
 C32, C37
 with sigma for 1-2 distances of 0.002 and sigma for 1-3 distances of 0.002
 C32, C33, C34, C35, C36, C37
 with sigma for 1-2 distances of 0.002 and sigma for 1-3 distances of 0.002
 C35, N5, O7, O6
 with sigma for 1-2 distances of 0.002 and sigma for 1-3 distances of 0.002
 C33, N4, O4, O5
 with sigma for 1-2 distances of 0.002 and sigma for 1-3 distances of 0.002
4.a Aromatic/amide H refined with riding coordinates:
 C3S(H3S), C2S(H2S), C24(H24), C10(H10), C7(H7), C9(H9), C4S(H4S), C23(H23),
 C4(H4), C21(H21), C1S(H1S), C5S(H5S), C6S(H6S), C36(H36), C29(H29), C34(H34),
 C27(H27), C30(H30), C1(H1), C2(H2)
4.b Idealised Me refined as rotating group:
 C17(H17A,H17B,H17C), C18(H18A,H18B,H18C), C13(H13A,H13B,H13C), C14(H14A,H14B,
 H14C), C12(H12A,H12B,H12C), C16(H16A,H16B,H16C), C25(H25A,H25B,H25C)
;
_olex2_diffrn_ambient_temperature_device 'Oxford Cryosystems'
_olex2_exptl_crystal_mounting_method 'The crystal was mounted on a loop with paratone oil'
_olex2_submission_original_sample_id er019
_olex2_submission_special_instructions 'No special instructions were received'

loop_
_space_group_symop_operation_xyz
'x, y, z'
'-x, -y, z'
'-x+1/4, y+1/4, z+1/4'
'x+1/4, -y+1/4, z+1/4'
'x, y+1/2, z+1/2'
'-x, -y+1/2, z+1/2'
'-x+1/4, y+3/4, z+3/4'
'x+1/4, -y+3/4, z+3/4'
'x+1/2, y, z+1/2'
'-x+1/2, -y, z+1/2'
'-x+3/4, y+1/4, z+3/4'
'x+3/4, -y+1/4, z+3/4'
'x+1/2, y+1/2, z'
'-x+1/2, -y+1/2, z'
'-x+3/4, y+3/4, z+1/4'
'x+3/4, -y+3/4, z+1/4'

loop_
_atom_site_label
_atom_site_type_symbol
_atom_site_fract_x
_atom_site_fract_y
_atom_site_fract_z
_atom_site_U_iso_or_equiv
_atom_site_adp_type
_atom_site_occupancy
_atom_site_site_symmetry_order
_atom_site_calc_flag
_atom_site_refinement_flags_posn
_atom_site_refinement_flags_adp
Pt1 Pt 0.10177(2) 0.13974(2) 0.9827(2) 0.0352(2) Uani 1 1 d . .
S2 S 0.06058(9) 0.12717(11) 1.0221(7) 0.0457(13) Uani 1 1 d . .
S1 S 0.11364(10) 0.09600(10) 1.0460(7) 0.0451(13) Uani 1 1 d . .
C3S C -0.0484(4) 0.1698(4) 0.766(4) 0.067(5) Uani 1 1 d . .
H3S H -0.0584 0.1794 0.6722 0.080 Uiso 1 1 calc R .
N1 N 0.1379(3) 0.1540(3) 0.947(2) 0.035(3) Uani 1 1 d . .
C2S C -0.0245(4) 0.1629(4) 0.726(5) 0.066(5) Uani 1 1 d . .
H2S H -0.0172 0.1662 0.5999 0.079 Uiso 1 1 calc R .
C20 C 0.0623(4) 0.0916(4) 1.061(3) 0.049(4) Uani 1 1 d . U
C6 C 0.1164(3) 0.1961(4) 0.910(3) 0.035(4) Uani 1 1 d . .
N2 N 0.0950(3) 0.1800(3) 0.931(2) 0.035(3) Uani 1 1 d . U
C24 C 0.0858(4) 0.0499(4) 1.100(3) 0.049(4) Uani 1 1 d . U
H24 H 0.1019 0.0410 1.1089 0.059 Uiso 1 1 calc R .
C19 C 0.0852(4) 0.0781(4) 1.072(3) 0.045(4) Uani 1 1 d . U
C10 C 0.0716(3) 0.1920(4) 0.919(3) 0.038(4) Uani 1 1 d . .
H10 H 0.0567 0.1811 0.9315 0.046 Uiso 1 1 calc R .
C7 C 0.1144(3) 0.2240(4) 0.885(3) 0.041(4) Uani 1 1 d . .
H7 H 0.1294 0.2348 0.8755 0.049 Uiso 1 1 calc R .
C9 C 0.0692(3) 0.2204(4) 0.887(3) 0.045(4) Uani 1 1 d . .
H9 H 0.0527 0.2284 0.8745 0.054 Uiso 1 1 calc R .
C4S C -0.0588(4) 0.1628(4) 0.952(4) 0.065(5) Uani 1 1 d . .
H4S H -0.0762 0.1669 0.9760 0.078 Uiso 1 1 calc R .
C15 C 0.0890(4) 0.2674(4) 0.850(3) 0.048(4) Uani 1 1 d . .
C5 C 0.1394(3) 0.1802(4) 0.919(3) 0.036(5) Uani 1 1 d . .
C8 C 0.0907(3) 0.2364(4) 0.874(3) 0.040(4) Uani 1 1 d . .
C17 C 0.1014(4) 0.2808(4) 1.026(3) 0.052(5) Uani 1 1 d . .
H17A H 0.0933 0.2742 1.1469 0.078 Uiso 1 1 calc GR .
H17B H 0.0994 0.3007 1.0168 0.078 Uiso 1 1 calc GR .
H17C H 0.1196 0.2762 1.0286 0.078 Uiso 1 1 calc GR .
C23 C 0.0640(5) 0.0343(5) 1.115(3) 0.062(5) Uani 1 1 d . U
H23 H 0.0649 0.0150 1.1321 0.074 Uiso 1 1 calc R .
C4 C 0.1643(3) 0.1934(4) 0.897(3) 0.043(5) Uani 1 1 d . .
H4 H 0.1656 0.2126 0.8792 0.051 Uiso 1 1 calc R .
C21 C 0.0394(5) 0.0763(5) 1.080(3) 0.061(5) Uani 1 1 d . U
H21 H 0.0231 0.0847 1.0786 0.073 Uiso 1 1 calc R .
C18 C 0.0619(4) 0.2776(4) 0.842(4) 0.055(5) Uani 1 1 d . .
H18A H 0.0523 0.2671 0.7438 0.083 Uiso 1 1 calc GR .
H18B H 0.0618 0.2970 0.8058 0.083 Uiso 1 1 calc GR .
H18C H 0.0539 0.2754 0.9713 0.083 Uiso 1 1 calc GR .
C1S C -0.0102(4) 0.1503(5) 0.880(4) 0.064(5) Uani 1 1 d . .
H1S H 0.0073 0.1461 0.8595 0.077 Uiso 1 1 calc R .
C3 C 0.1863(3) 0.1770(4) 0.901(3) 0.045(4) Uani 1 1 d . .
C5S C -0.0452(4) 0.1504(5) 1.096(4) 0.071(6) Uani 1 1 d . .
H5S H -0.0524 0.1463 1.2205 0.085 Uiso 1 1 calc R .
C6S C -0.0209(5) 0.1445(5) 1.052(4) 0.072(6) Uani 1 1 d . .
H6S H -0.0108 0.1356 1.1489 0.086 Uiso 1 1 calc R .
C22 C 0.0427(5) 0.0465(5) 1.104(3) 0.059(5) Uani 1 1 d . U
C36 C 0.0949(3) 0.0739(4) 0.573(3) 0.035(4) Uani 1 1 d . .
H36 H 0.1075 0.0604 0.5976 0.042 Uiso 1 1 calc R .
C31 C 0.0954(3) 0.1483(3) 0.470(4) 0.040(4) Uani 1 1 d . .
N4 N 0.0372(3) 0.1335(3) 0.507(3) 0.051(4) Uani 1 1 d . .
C32 C 0.0819(3) 0.1223(4) 0.510(3) 0.040(4) Uani 1 1 d . .
O1 O 0.1467(2) 0.1018(3) 0.548(2) 0.051(4) Uani 1 1 d . .
C38 C 0.1266(3) 0.1128(3) 0.523(3) 0.034(4) Uani 1 1 d . .
C29 C 0.1064(4) 0.1943(4) 0.403(3) 0.055(6) Uani 1 1 d . .
H29 H 0.1014 0.2127 0.3799 0.066 Uiso 1 1 calc R .
N3 N 0.1501(4) 0.2100(4) 0.376(3) 0.064(5) Uani 1 1 d . .
C34 C 0.0511(4) 0.0866(4) 0.549(3) 0.042(4) Uani 1 1 d . .
H34 H 0.0336 0.0813 0.5518 0.050 Uiso 1 1 calc R .
O4 O 0.0404(2) 0.1580(3) 0.553(2) 0.056(4) Uani 1 1 d . .
O7 O 0.0790(3) 0.0222(3) 0.617(2) 0.053(3) Uani 1 1 d . .
C33 C 0.0577(3) 0.1139(4) 0.520(3) 0.042(3) Uani 1 1 d . U
C35 C 0.0694(3) 0.0677(4) 0.574(3) 0.036(4) Uani 1 1 d . .
C28 C 0.1320(4) 0.1878(4) 0.406(3) 0.049(5) Uani 1 1 d . .
O3 O 0.1425(3) 0.2322(3) 0.324(3) 0.080(5) Uani 1 1 d . .
C27 C 0.1410(4) 0.1620(4) 0.445(3) 0.043(4) Uani 1 1 d . .
H27 H 0.1587 0.1578 0.4463 0.051 Uiso 1 1 calc R .
N5 N 0.0626(3) 0.0394(3) 0.605(3) 0.049(4) Uani 1 1 d . .
O6 O 0.0394(3) 0.0343(3) 0.620(2) 0.060(4) Uani 1 1 d . .
C30 C 0.0881(4) 0.1748(4) 0.433(3) 0.043(4) Uani 1 1 d . U
H30 H 0.0705 0.1795 0.4270 0.051 Uiso 1 1 calc R .
C26 C 0.1223(3) 0.1424(4) 0.484(4) 0.040(3) Uani 1 1 d . .
C1 C 0.1593(3) 0.1384(4) 0.949(3) 0.038(5) Uani 1 1 d . .
H1 H 0.1577 0.1192 0.9636 0.046 Uiso 1 1 calc R .
O5 O 0.0162(3) 0.1252(3) 0.440(2) 0.066(4) Uani 1 1 d . .
C2 C 0.1829(4) 0.1493(4) 0.931(3) 0.049(6) Uani 1 1 d . .
H2 H 0.1974 0.1377 0.9392 0.059 Uiso 1 1 calc R .
C37 C 0.1014(3) 0.1006(4) 0.534(3) 0.037(3) Uani 1 1 d . U
O2 O 0.1734(3) 0.2038(3) 0.389(3) 0.082(5) Uani 1 1 d . .
C11 C 0.2131(4) 0.1890(5) 0.873(4) 0.055(4) Uani 1 1 d . .
C13 C 0.2302(3) 0.1794(4) 1.032(3) 0.058(5) Uani 1 1 d . .
H13A H 0.2458 0.1904 1.0320 0.087 Uiso 1 1 calc GR .
H13B H 0.2346 0.1601 1.0093 0.087 Uiso 1 1 calc GR .
H13C H 0.2216 0.1812 1.1587 0.087 Uiso 1 1 calc GR .
C14 C 0.2137(4) 0.2178(4) 0.843(4) 0.067(5) Uani 1 1 d . .
H14A H 0.2031 0.2226 0.7288 0.101 Uiso 1 1 calc GR .
H14B H 0.2313 0.2237 0.8183 0.101 Uiso 1 1 calc GR .
H14C H 0.2072 0.2271 0.9598 0.101 Uiso 1 1 calc GR .
C12 C 0.2236(4) 0.1769(5) 0.674(4) 0.071(5) Uani 1 1 d . .
H12A H 0.2135 0.1839 0.5639 0.106 Uiso 1 1 calc GR .
H12B H 0.2224 0.1569 0.6774 0.106 Uiso 1 1 calc GR .
H12C H 0.2415 0.1822 0.6573 0.106 Uiso 1 1 calc GR .
C16 C 0.1028(4) 0.2755(4) 0.657(3) 0.051(4) Uani 1 1 d . .
H16A H 0.1205 0.2690 0.6612 0.076 Uiso 1 1 calc GR .
H16B H 0.1026 0.2955 0.6426 0.076 Uiso 1 1 calc GR .
H16C H 0.0940 0.2671 0.5446 0.076 Uiso 1 1 calc GR .
C25 C 0.0181(5) 0.0285(5) 1.127(5) 0.097(9) Uani 1 1 d . .
H25A H 0.0093 0.0272 1.0007 0.146 Uiso 1 1 calc GR .
H25B H 0.0068 0.0369 1.2248 0.146 Uiso 1 1 calc GR .
H25C H 0.0230 0.0101 1.1716 0.146 Uiso 1 1 calc GR .

loop_
_atom_site_aniso_label
_atom_site_aniso_U_11
_atom_site_aniso_U_22
_atom_site_aniso_U_33
_atom_site_aniso_U_23
_atom_site_aniso_U_13
_atom_site_aniso_U_12
Pt1 0.0321(3) 0.0406(4) 0.0329(4) 0.0000(5) -0.0011(4) -0.0061(4)
S2 0.038(2) 0.065(3) 0.034(4) -0.001(2) -0.001(2) -0.013(2)
S1 0.050(3) 0.045(2) 0.041(4) 0.001(2) 0.002(2) -0.008(2)
C3S 0.052(7) 0.058(11) 0.090(11) -0.012(9) -0.014(7) -0.004(7)
N1 0.039(4) 0.041(5) 0.025(10) -0.002(5) -0.004(4) -0.001(3)
C2S 0.052(7) 0.058(11) 0.087(10) -0.008(9) -0.012(7) -0.004(7)
C20 0.059(5) 0.060(4) 0.029(11) -0.003(4) 0.004(5) -0.016(3)
C6 0.030(4) 0.051(4) 0.023(11) -0.004(5) 0.004(4) -0.002(3)
N2 0.030(4) 0.052(4) 0.024(9) -0.006(4) 0.005(4) -0.002(3)
C24 0.070(6) 0.052(5) 0.026(11) -0.003(5) 0.003(6) -0.019(4)
C19 0.058(5) 0.053(4) 0.025(10) -0.003(5) 0.003(4) -0.018(3)
C10 0.030(4) 0.051(5) 0.034(13) -0.008(5) 0.004(4) -0.002(3)
C7 0.032(4) 0.051(4) 0.040(12) -0.002(5) 0.001(5) -0.003(3)
C9 0.032(4) 0.052(5) 0.051(12) -0.006(5) 0.001(4) -0.002(3)
C4S 0.052(8) 0.052(11) 0.092(11) -0.014(9) -0.012(7) -0.005(7)
C15 0.054(8) 0.029(8) 0.060(9) 0.001(6) -0.002(6) 0.009(6)
C5 0.030(5) 0.040(5) 0.038(13) 0.000(5) -0.004(5) -0.003(4)
C8 0.032(4) 0.052(5) 0.037(11) -0.005(4) -0.001(5) -0.002(4)
C17 0.054(9) 0.041(9) 0.062(10) -0.005(7) 0.000(7) 0.009(7)
C23 0.073(6) 0.063(6) 0.048(13) 0.000(6) 0.003(6) -0.026(5)
C4 0.032(5) 0.042(6) 0.054(14) 0.006(6) -0.004(5) -0.004(4)
C21 0.065(6) 0.069(6) 0.047(13) -0.001(6) 0.004(5) -0.024(4)
C18 0.055(7) 0.042(10) 0.068(11) -0.004(9) -0.004(6) 0.015(6)
C1S 0.050(8) 0.058(12) 0.085(11) -0.009(9) -0.011(6) -0.004(7)
C3 0.033(5) 0.044(5) 0.057(11) 0.010(5) -0.002(4) -0.002(4)
C5S 0.054(8) 0.068(13) 0.090(11) -0.009(9) -0.009(7) 0.001(8)
C6S 0.056(8) 0.071(14) 0.089(11) -0.003(9) -0.007(6) 0.003(8)
C22 0.074(6) 0.067(6) 0.037(12) -0.002(6) 0.003(6) -0.026(4)
C36 0.041(5) 0.043(5) 0.021(10) -0.004(5) 0.002(5) -0.001(4)
C31 0.051(6) 0.039(5) 0.030(10) -0.004(6) -0.005(7) -0.005(4)
N4 0.049(5) 0.056(5) 0.050(11) 0.002(6) 0.004(6) 0.004(4)
C32 0.042(5) 0.043(5) 0.035(12) -0.003(6) 0.003(5) 0.002(4)
O1 0.042(5) 0.045(6) 0.066(11) -0.001(6) -0.002(5) 0.000(4)
C38 0.039(4) 0.038(5) 0.024(11) -0.003(5) 0.003(4) -0.002(4)
C29 0.059(6) 0.041(6) 0.065(17) 0.004(6) -0.007(6) -0.007(4)
N3 0.071(6) 0.055(6) 0.066(12) 0.004(6) -0.009(6) -0.020(5)
C34 0.040(5) 0.047(5) 0.038(13) 0.002(5) 0.001(5) -0.002(4)
O4 0.044(6) 0.057(5) 0.066(10) -0.002(5) 0.004(6) 0.004(4)
O7 0.054(6) 0.047(6) 0.058(9) 0.004(6) -0.001(6) 0.001(4)
C33 0.042(4) 0.047(4) 0.036(7) 0.001(4) 0.004(4) 0.000(3)
C35 0.041(5) 0.046(4) 0.020(10) -0.001(4) 0.001(5) -0.001(3)
C28 0.059(5) 0.045(5) 0.044(13) -0.002(6) -0.007(5) -0.009(4)
O3 0.075(8) 0.058(6) 0.107(14) 0.015(7) -0.014(8) -0.020(6)
C27 0.055(6) 0.045(5) 0.027(12) -0.004(6) -0.005(6) -0.009(4)
N5 0.050(5) 0.047(5) 0.049(11) 0.003(5) -0.001(5) -0.002(4)
O6 0.051(5) 0.060(7) 0.070(10) 0.011(7) -0.001(5) -0.004(4)
C30 0.056(6) 0.041(5) 0.032(10) -0.003(6) -0.005(5) -0.003(4)
C26 0.050(5) 0.040(4) 0.029(9) -0.004(5) -0.005(6) -0.004(3)
C1 0.037(4) 0.041(5) 0.037(14) 0.001(6) -0.003(5) -0.003(4)
O5 0.054(5) 0.068(7) 0.075(11) 0.001(7) -0.005(6) 0.000(5)
C2 0.035(5) 0.044(6) 0.069(18) 0.010(6) -0.003(5) -0.002(4)
C37 0.039(4) 0.040(4) 0.031(8) -0.004(4) 0.003(4) 0.000(3)
O2 0.069(6) 0.072(8) 0.103(15) 0.020(9) -0.011(6) -0.018(5)
C11 0.031(6) 0.061(7) 0.074(9) 0.012(6) 0.002(5) -0.008(5)
C13 0.034(7) 0.063(10) 0.077(10) 0.010(7) 0.000(6) -0.008(6)
C14 0.044(9) 0.062(7) 0.095(12) 0.015(7) 0.004(8) -0.006(5)
C12 0.053(9) 0.079(11) 0.080(10) 0.008(7) 0.010(6) -0.002(7)
C16 0.061(10) 0.030(9) 0.061(9) -0.001(7) 0.000(6) 0.007(8)
C25 0.073(8) 0.077(10) 0.14(3) 0.011(12) 0.004(9) -0.029(7)

loop_
_atom_type_symbol
_atom_type_description
_atom_type_scat_dispersion_real
_atom_type_scat_dispersion_imag
_atom_type_scat_source
C C 0.0181 0.0091 'International Tables Vol C Tables 4.2.6.8 and 6.1.1.4'
H H 0.0000 0.0000 'International Tables Vol C Tables 4.2.6.8 and 6.1.1.4'
N N 0.0311 0.0180 'International Tables Vol C Tables 4.2.6.8 and 6.1.1.4'
O O 0.0492 0.0322 'International Tables Vol C Tables 4.2.6.8 and 6.1.1.4'
Pt Pt -4.5932 6.9264 'International Tables Vol C Tables 4.2.6.8 and 6.1.1.4'
S S 0.3331 0.5567 'International Tables Vol C Tables 4.2.6.8 and 6.1.1.4'

loop_
_geom_angle_atom_site_label_1
_geom_angle_atom_site_label_2
_geom_angle_atom_site_label_3
_geom_angle
S2 Pt1 S1 89.06(19)
N1 Pt1 S2 175.8(4)
N1 Pt1 S1 95.1(4)
N2 Pt1 S2 96.8(4)
N2 Pt1 S1 174.0(4)
N2 Pt1 N1 79.1(5)
C20 S2 Pt1 103.7(7)
C19 S1 Pt1 104.9(8)
C2S C3S H3S 120.4
C2S C3S C4S 119(3)
C4S C3S H3S 120.4
C5 N1 Pt1 114.2(12)
C5 N1 C1 120.4(16)
C1 N1 Pt1 125.4(12)
C3S C2S H2S 121.6
C3S C2S C1S 117(3)
C1S C2S H2S 121.6
C19 C20 S2 122.0(16)
C19 C20 C21 119(2)
C21 C20 S2 119.3(18)
N2 C6 C5 111.6(17)
C7 C6 N2 121.1(16)
C7 C6 C5 127.3(17)
C6 N2 Pt1 115.6(12)
C10 N2 Pt1 125.9(12)
C10 N2 C6 118.5(16)
C19 C24 H24 118.8
C23 C24 H24 118.8
C23 C24 C19 122(2)
C20 C19 S1 120.1(16)
C20 C19 C24 120.6(19)
C24 C19 S1 119.3(17)
N2 C10 H10 119.4
N2 C10 C9 121.1(17)
C9 C10 H10 119.4
C6 C7 H7 119.7
C6 C7 C8 120.7(17)
C8 C7 H7 119.7
C10 C9 H9 120.2
C8 C9 C10 119.7(17)
C8 C9 H9 120.2
C3S C4S H4S 118.4
C5S C4S C3S 123(2)
C5S C4S H4S 118.4
C8 C15 C16 108.6(16)
C17 C15 C8 108.6(17)
C17 C15 C16 111.0(16)
C18 C15 C8 112.9(17)
C18 C15 C17 106.9(17)
C18 C15 C16 108.9(18)
N1 C5 C6 119.3(16)
N1 C5 C4 120.2(16)
C6 C5 C4 120.5(17)
C7 C8 C15 119.6(17)
C9 C8 C7 118.8(19)
C9 C8 C15 121.6(17)
C15 C17 H17A 109.5
C15 C17 H17B 109.5
C15 C17 H17C 109.5
H17A C17 H17B 109.5
H17A C17 H17C 109.5
H17B C17 H17C 109.5
C24 C23 H23 121.1
C22 C23 C24 118(2)
C22 C23 H23 121.1
C5 C4 H4 120.7
C3 C4 C5 118.7(17)
C3 C4 H4 120.7
C20 C21 H21 122.2
C20 C21 C22 116(2)
C22 C21 H21 122.2
C15 C18 H18A 109.5
C15 C18 H18B 109.5
C15 C18 H18C 109.5
H18A C18 H18B 109.5
H18A C18 H18C 109.5
H18B C18 H18C 109.5
C2S C1S H1S 119.3
C6S C1S C2S 121(2)
C6S C1S H1S 119.3
C4 C3 C11 122.1(18)
C2 C3 C4 117.2(17)
C2 C3 C11 120.8(18)
C4S C5S H5S 122.0
C6S C5S C4S 116(3)
C6S C5S H5S 122.0
C1S C6S C5S 123(3)
C1S C6S H6S 118.3
C5S C6S H6S 118.3
C23 C22 C21 125(2)
C23 C22 C25 117(2)
C21 C22 C25 118(2)
C35 C36 H36 121.5
C37 C36 H36 121.5
C37 C36 C35 117.1(17)
C30 C31 C32 135.0(17)
C30 C31 C26 118.4(16)
C26 C31 C32 106.6(14)
O4 N4 C33 121.4(16)
O4 N4 O5 121.0(15)
O5 N4 C33 117.5(16)
C33 C32 C31 137.0(17)
C33 C32 C37 115.4(16)
C37 C32 C31 107.6(14)
O1 C38 C26 126.6(16)
O1 C38 C37 127.6(16)
C37 C38 C26 105.7(15)
C28 C29 H29 119.3
C30 C29 H29 119.3
C30 C29 C28 121(2)
O3 N3 C28 120(2)
O3 N3 O2 124.0(19)
O2 N3 C28 116.0(19)
C33 C34 H34 120.0
C35 C34 H34 120.0
C35 C34 C33 119.9(18)
C32 C33 N4 119.8(17)
C32 C33 C34 122.7(17)
C34 C33 N4 117.4(16)
C36 C35 N5 117.1(17)
C34 C35 C36 122.8(18)
C34 C35 N5 120.1(17)
C29 C28 N3 117.3(19)
C27 C28 C29 123(2)
C27 C28 N3 119.2(19)
C28 C27 H27 122.4
C28 C27 C26 115.2(18)
C26 C27 H27 122.4
O7 N5 C35 120.1(16)
O7 N5 O6 123.4(17)
O6 N5 C35 116.5(16)
C31 C30 H30 120.4
C29 C30 C31 119.1(19)
C29 C30 H30 120.4
C31 C26 C38 110.8(15)
C27 C26 C31 122.4(17)
C27 C26 C38 126.5(16)
N1 C1 H1 118.8
C2 C1 N1 122.3(18)
C2 C1 H1 118.8
C3 C2 H2 119.4
C1 C2 C3 121.3(18)
C1 C2 H2 119.4
C36 C37 C32 121.9(16)
C36 C37 C38 128.7(17)
C38 C37 C32 109.3(15)
C3 C11 C12 106.5(18)
C13 C11 C3 110.0(17)
C13 C11 C12 107.1(17)
C14 C11 C3 114.7(18)
C14 C11 C13 114(2)
C14 C11 C12 104(2)
C11 C13 H13A 109.5
C11 C13 H13B 109.5
C11 C13 H13C 109.5
H13A C13 H13B 109.5
H13A C13 H13C 109.5
H13B C13 H13C 109.5
C11 C14 H14A 109.5
C11 C14 H14B 109.5
C11 C14 H14C 109.5
H14A C14 H14B 109.5
H14A C14 H14C 109.5
H14B C14 H14C 109.5
C11 C12 H12A 109.5
C11 C12 H12B 109.5
C11 C12 H12C 109.5
H12A C12 H12B 109.5
H12A C12 H12C 109.5
H12B C12 H12C 109.5
C15 C16 H16A 109.5
C15 C16 H16B 109.5
C15 C16 H16C 109.5
H16A C16 H16B 109.5
H16A C16 H16C 109.5
H16B C16 H16C 109.5
C22 C25 H25A 109.5
C22 C25 H25B 109.5
C22 C25 H25C 109.5
H25A C25 H25B 109.5
H25A C25 H25C 109.5
H25B C25 H25C 109.5

loop_
_geom_bond_atom_site_label_1
_geom_bond_atom_site_label_2
_geom_bond_distance
Pt1 S2 2.261(4)
Pt1 S1 2.267(5)
Pt1 N1 2.035(14)
Pt1 N2 2.026(15)
S2 C20 1.76(2)
S1 C19 1.74(2)
C3S H3S 0.9500
C3S C2S 1.33(3)
C3S C4S 1.42(4)
N1 C5 1.30(2)
N1 C1 1.35(2)
C2S H2S 0.9500
C2S C1S 1.43(4)
C20 C19 1.37(3)
C20 C21 1.42(3)
C6 N2 1.38(2)
C6 C7 1.37(3)
C6 C5 1.44(2)
N2 C10 1.37(2)
C24 H24 0.9500
C24 C19 1.39(3)
C24 C23 1.38(3)
C10 H10 0.9500
C10 C9 1.41(3)
C7 H7 0.9500
C7 C8 1.39(3)
C9 H9 0.9500
C9 C8 1.38(3)
C4S H4S 0.9500
C4S C5S 1.36(3)
C15 C8 1.52(3)
C15 C17 1.51(3)
C15 C18 1.51(3)
C15 C16 1.55(3)
C5 C4 1.46(2)
C17 H17A 0.9800
C17 H17B 0.9800
C17 H17C 0.9800
C23 H23 0.9500
C23 C22 1.27(3)
C4 H4 0.9500
C4 C3 1.40(3)
C21 H21 0.9500
C21 C22 1.47(3)
C18 H18A 0.9800
C18 H18B 0.9800
C18 H18C 0.9800
C1S H1S 0.9500
C1S C6S 1.33(3)
C3 C2 1.38(3)
C3 C11 1.54(3)
C5S H5S 0.9500
C5S C6S 1.34(3)
C6S H6S 0.9500
C22 C25 1.57(3)
C36 H36 0.9500
C36 C35 1.37(2)
C36 C37 1.37(3)
C31 C32 1.48(2)
C31 C30 1.37(2)
C31 C26 1.44(2)
N4 O4 1.25(2)
N4 C33 1.44(2)
N4 O5 1.26(2)
C32 C33 1.33(2)
C32 C37 1.48(2)
O1 C38 1.19(2)
C38 C26 1.49(2)
C38 C37 1.45(2)
C29 H29 0.9500
C29 C28 1.38(3)
C29 C30 1.37(3)
N3 C28 1.46(3)
N3 O3 1.21(2)
N3 O2 1.26(2)
C34 H34 0.9500
C34 C33 1.39(2)
C34 C35 1.34(3)
O7 N5 1.205(19)
C35 N5 1.44(2)
C28 C27 1.37(3)
C27 H27 0.9500
C27 C26 1.40(2)
N5 O6 1.24(2)
C30 H30 0.9500
C1 H1 0.9500
C1 C2 1.35(2)
C2 H2 0.9500
C11 C13 1.48(3)
C11 C14 1.42(3)
C11 C12 1.57(3)
C13 H13A 0.9800
C13 H13B 0.9800
C13 H13C 0.9800
C14 H14A 0.9800
C14 H14B 0.9800
C14 H14C 0.9800
C12 H12A 0.9800
C12 H12B 0.9800
C12 H12C 0.9800
C16 H16A 0.9800
C16 H16B 0.9800
C16 H16C 0.9800
C25 H25A 0.9800
C25 H25B 0.9800
C25 H25C 0.9800

loop_
_geom_hbond_atom_site_label_D
_geom_hbond_atom_site_label_H
_geom_hbond_atom_site_label_A
_geom_hbond_distance_DH
_geom_hbond_distance_HA
_geom_hbond_distance_DA
_geom_hbond_angle_DHA
C30 H30 O4 0.95 2.08 2.76(2) 126.6

loop_
_geom_torsion_atom_site_label_1
_geom_torsion_atom_site_label_2
_geom_torsion_atom_site_label_3
_geom_torsion_atom_site_label_4
_geom_torsion
Pt1 S2 C20 C19 3.2(19)
Pt1 S2 C20 C21 -176.5(15)
Pt1 S1 C19 C20 -2.9(18)
Pt1 S1 C19 C24 176.0(15)
Pt1 N1 C5 C6 -2(2)
Pt1 N1 C5 C4 178.5(14)
Pt1 N1 C1 C2 -177.7(17)
Pt1 N2 C10 C9 178.3(14)
S2 C20 C19 S1 0(3)
S2 C20 C19 C24 -179.1(15)
S2 C20 C21 C22 177.5(15)
C3S C2S C1S C6S 4(3)
C3S C4S C5S C6S -2(3)
N1 C5 C4 C3 1(3)
N1 C1 C2 C3 -3(4)
C2S C3S C4S C5S 4(3)
C2S C1S C6S C5S -2(4)
C20 C21 C22 C23 3(4)
C20 C21 C22 C25 180(2)
C6 N2 C10 C9 0(3)
C6 C7 C8 C9 -1(3)
C6 C7 C8 C15 179.0(18)
C6 C5 C4 C3 -178.2(18)
N2 C6 C7 C8 -2(3)
N2 C6 C5 N1 -1(2)
N2 C6 C5 C4 178.7(16)
N2 C10 C9 C8 -2(3)
C24 C23 C22 C21 -1(4)
C24 C23 C22 C25 -178(2)
C19 C20 C21 C22 -2(3)
C19 C24 C23 C22 -1(3)
C10 C9 C8 C7 3(3)
C10 C9 C8 C15 -177.1(19)
C7 C6 N2 Pt1 -176.4(14)
C7 C6 N2 C10 2(3)
C7 C6 C5 N1 178.9(19)
C7 C6 C5 C4 -2(3)
C4S C3S C2S C1S -4(3)
C4S C5S C6S C1S 1(4)
C5 N1 C1 C2 3(3)
C5 C6 N2 Pt1 3.4(19)
C5 C6 N2 C10 -177.8(15)
C5 C6 C7 C8 178.3(18)
C5 C4 C3 C2 -1(3)
C5 C4 C3 C11 178.3(19)
C17 C15 C8 C7 -61(2)
C17 C15 C8 C9 118(2)
C23 C24 C19 S1 -177.8(17)
C23 C24 C19 C20 1(3)
C4 C3 C2 C1 2(3)
C4 C3 C11 C13 130(2)
C4 C3 C11 C14 0(3)
C4 C3 C11 C12 -114(2)
C21 C20 C19 S1 179.4(15)
C21 C20 C19 C24 1(3)
C18 C15 C8 C7 -179.6(18)
C18 C15 C8 C9 0(3)
C36 C35 N5 O7 -4(3)
C36 C35 N5 O6 174.8(17)
C31 C32 C33 N4 -6(4)
C31 C32 C33 C34 176(2)
C31 C32 C37 C36 179.9(19)
C31 C32 C37 C38 4(2)
C32 C31 C30 C29 180(3)
C32 C31 C26 C38 2(3)
C32 C31 C26 C27 177(2)
O1 C38 C26 C31 -178(2)
O1 C38 C26 C27 8(4)
O1 C38 C37 C36 0(3)
O1 C38 C37 C32 175.2(18)
C29 C28 C27 C26 0(3)
N3 C28 C27 C26 176(2)
C34 C35 N5 O7 176.2(18)
C34 C35 N5 O6 -5(3)
O4 N4 C33 C32 -25(3)
O4 N4 C33 C34 153.1(18)
C33 C32 C37 C36 -3(3)
C33 C32 C37 C38 -178.9(18)
C33 C34 C35 C36 0(3)
C33 C34 C35 N5 179.7(18)
C35 C36 C37 C32 5(3)
C35 C36 C37 C38 -180.0(17)
C35 C34 C33 N4 -176.4(18)
C35 C34 C33 C32 2(3)
C28 C29 C30 C31 1(3)
C28 C27 C26 C31 4(3)
C28 C27 C26 C38 178(2)
O3 N3 C28 C29 -10(3)
O3 N3 C28 C27 173(2)
C30 C31 C32 C33 2(5)
C30 C31 C32 C37 178(3)
C30 C31 C26 C38 -179(2)
C30 C31 C26 C27 -5(4)
C30 C29 C28 N3 -179.1(19)
C30 C29 C28 C27 -2(3)
C26 C31 C32 C33 180(2)
C26 C31 C32 C37 -4(3)
C26 C31 C30 C29 2(3)
C26 C38 C37 C36 -178.1(19)
C26 C38 C37 C32 -2(2)
C1 N1 C5 C6 177.6(18)
C1 N1 C5 C4 -2(3)
O5 N4 C33 C32 153(2)
O5 N4 C33 C34 -29(3)
C2 C3 C11 C13 -50(3)
C2 C3 C11 C14 180(2)
C2 C3 C11 C12 65(3)
C37 C36 C35 C34 -4(3)
C37 C36 C35 N5 177.0(17)
C37 C32 C33 N4 177.7(18)
C37 C32 C33 C34 -1(3)
C37 C38 C26 C31 0(3)
C37 C38 C26 C27 -174(2)
O2 N3 C28 C29 176.7(19)
O2 N3 C28 C27 0(3)
C11 C3 C2 C1 -178(2)
C16 C15 C8 C7 60(2)
C16 C15 C8 C9 -121(2)
